data_7217310
loop_
_publ_author_name
'Baisch, U.'
'Vella-Zarb, L.'

_publ_section_title
;
 Towards understanding P-gp resistance: a case study of the antitumour
 drug cabazitaxel
;
_journal_issue 44
_journal_name_full CrystEngComm
_journal_page_first 10161
_journal_paper_doi 10.1039/C4CE01279H
_journal_volume 16
_journal_year 2014
_chemical_absolute_configuration ad
_chemical_formula_moiety 'C45 H57 N O14, C3 H6 O'
_chemical_formula_sum 'C48 H63 N O15'
_chemical_formula_weight 893.99
_chemical_name_systematic 'Cabazitaxel Acetone Solvate'
_space_group_crystal_system monoclinic
_space_group_IT_number 4
_space_group_name_Hall 'P 2yb'
_space_group_name_H-M_alt 'P 1 21 1'
_symmetry_space_group_name_Hall 'P 2yb'
_symmetry_space_group_name_H-M 'P 1 21 1'
_atom_sites_solution_hydrogens geom
_atom_sites_solution_primary dual
_audit_creation_date 2014-03-01
_audit_creation_method
;
Olex2 1.2
(compiled 2014.02.28 svn.r2899 for OlexSys, GUI svn.r4781)
;
_cell_angle_alpha 90
_cell_angle_beta 110.453(2)
_cell_angle_gamma 90
_cell_formula_units_Z 2
_cell_length_a 11.725(2)
_cell_length_b 17.328(3)
_cell_length_c 12.449(2)
_cell_measurement_reflns_used 9912
_cell_measurement_temperature 120.15
_cell_measurement_theta_max 25.64
_cell_measurement_theta_min 2.87
_cell_volume 2369.8(7)
_computing_molecular_graphics 'Olex2 (Dolomanov et al., 2009)'
_computing_publication_material 'Olex2 (Dolomanov et al., 2009)'
_computing_structure_refinement 'ShelXL (Sheldrick, 2008)'
_computing_structure_solution 'XM (Sheldrick, 2008)'
_diffrn_ambient_temperature 120.15
_diffrn_detector 'CCD area detector'
_diffrn_detector_area_resol_mean 0.0350
_diffrn_detector_type 'Rigaku Saturn724+'
_diffrn_measured_fraction_theta_full 0.990
_diffrn_measured_fraction_theta_max 0.989
_diffrn_measurement_device 'CrystalLogic Kappa (4 circle)'
_diffrn_measurement_device_type 'Kappa Rigaku Saturn724+'
_diffrn_measurement_method 'omega rotation'
_diffrn_radiation_collimation '0.3 x 1.5 Double Pinhole'
_diffrn_radiation_monochromator Synchrotron
_diffrn_radiation_probe x-ray
_diffrn_radiation_wavelength 0.6889
_diffrn_reflns_av_R_equivalents 0.0273
_diffrn_reflns_av_unetI/netI 0.0364
_diffrn_reflns_Laue_measured_fraction_full 0.990
_diffrn_reflns_Laue_measured_fraction_max 0.989
_diffrn_reflns_limit_h_max 14
_diffrn_reflns_limit_h_min -14
_diffrn_reflns_limit_k_max 21
_diffrn_reflns_limit_k_min -19
_diffrn_reflns_limit_l_max 15
_diffrn_reflns_limit_l_min -15
_diffrn_reflns_number 20833
_diffrn_reflns_point_group_measured_fraction_full 0.963
_diffrn_reflns_point_group_measured_fraction_max 0.958
_diffrn_reflns_theta_full 25.000
_diffrn_reflns_theta_max 25.659
_diffrn_reflns_theta_min 2.040
_diffrn_source Synchrotron
_diffrn_source_type 'Undulator, I19, DLS, RAL'
_diffrn_standards_number 0
_exptl_absorpt_coefficient_mu 0.087
_exptl_absorpt_correction_T_max 0.7452
_exptl_absorpt_correction_T_min 0.5974
_exptl_absorpt_correction_type multi-scan
_exptl_absorpt_process_details
;
SADABS-2012/1 (Bruker,2012) was used for absorption correction.
wR2(int) was 0.1214 before and 0.0452 after correction.
The Ratio of minimum to maximum transmission is 0.8017.
The \l/2 correction factor is 0.0015.
;
_exptl_crystal_colour 'clear light colourless'
_exptl_crystal_colour_lustre clear
_exptl_crystal_colour_modifier light
_exptl_crystal_colour_primary colourless
_exptl_crystal_density_diffrn 1.253
_exptl_crystal_description plate
_exptl_crystal_F_000 956
_exptl_crystal_size_max 0.2
_exptl_crystal_size_mid 0.05
_exptl_crystal_size_min 0.001
_refine_diff_density_max 0.257
_refine_diff_density_min -0.180
_refine_diff_density_rms 0.033
_refine_ls_abs_structure_details
;
 Flack x determined using 4063 quotients [(I+)-(I-)]/[(I+)+(I-)]
 (Parsons and Flack (2004), Acta Cryst. A60, s61).
;
_refine_ls_abs_structure_Flack 0.09(14)
_refine_ls_extinction_method none
_refine_ls_goodness_of_fit_ref 1.032
_refine_ls_hydrogen_treatment constr
_refine_ls_matrix_type full
_refine_ls_number_parameters 612
_refine_ls_number_reflns 9446
_refine_ls_number_restraints 1
_refine_ls_restrained_S_all 1.032
_refine_ls_R_factor_all 0.0334
_refine_ls_R_factor_gt 0.0317
_refine_ls_shift/su_max 0.000
_refine_ls_shift/su_mean 0.000
_refine_ls_structure_factor_coef Fsqd
_refine_ls_weighting_details
;
 w=1/[\s^2^(Fo^2^)+(0.0437P)^2^+0.3752P]
 where P=(Fo^2^+2Fc^2^)/3
;
_refine_ls_weighting_scheme calc
_refine_ls_wR_factor_gt 0.0805
_refine_ls_wR_factor_ref 0.0817
_reflns_Friedel_coverage 0.873
_reflns_Friedel_fraction_full 0.934
_reflns_Friedel_fraction_max 0.925
_reflns_number_gt 9022
_reflns_number_total 9446
_reflns_threshold_expression 'I > 2\s(I)'
_cod_data_source_file c4ce01279h2.cif
_cod_data_source_block 940086_Acet
_cod_depositor_comments 'Adding full bibliography for 7217306--7217310.cif.'
_cod_original_cell_volume 2369.9(7)
_cod_database_code 7217310
_shelxl_version_number 2013-2
_shelx_space_group_comment
;
The symmetry employed for this shelxl refinement is uniquely defined
by the following loop, which should always be used as a source of
symmetry information in preference to the above space-group names.
They are only intended as comments.
;
_shelx_estimated_absorpt_t_max 1.000
_shelx_estimated_absorpt_t_min 0.983
_olex2_refinement_description
;
1. Others
 Fixed Uiso: H22(0.03) H46(0.047) H54(0.03) H2(0.019) H3(0.019) H5(0.024)
 H6A(0.024) H6B(0.024) H7(0.022) H10(0.024) H13(0.023) H14A(0.022) H14B(0.022)
 H16A(0.033) H16B(0.033) H16C(0.033) H17A(0.037) H17B(0.037) H17C(0.037)
 H18A(0.041) H18B(0.041) H18C(0.041) H19A(0.032) H19B(0.032) H19C(0.032)
 H20A(0.026) H20B(0.026) H29(0.03) H30(0.038) H31(0.04) H32(0.038) H33(0.031)
 H37A(0.038) H37B(0.038) H37C(0.038) H45(0.031) H47(0.029) H49(0.041) H50(0.05)
 H51(0.045) H52(0.04) H53(0.034) H59A(0.12) H59B(0.12) H59C(0.12) H60A(0.105)
 H60B(0.105) H60C(0.105) H61A(0.103) H61B(0.103) H61C(0.103) H23A(0.053)
 H23B(0.053) H23C(0.053) H38A(0.05) H38B(0.05) H38C(0.05) H10A(0.113)
 H10B(0.113) H10C(0.113) H10D(0.075) H10E(0.075) H10F(0.075) H1BA(0.277)
 H1BB(0.277) H1BC(0.277) H1CA(0.277) H1CB(0.277) H1CC(0.277)
 Fixed X: H22(0.4723) H46(0.3635) H54(0.6346) H2(0.4867) H3(0.4641) H5(0.6727)
 H6A(0.5006) H6B(0.5021) H7(0.3773) H10(0.2064) H13(0.3577) H14A(0.5662)
 H14B(0.5348) H16A(0.3083) H16B(0.2842) H16C(0.1786) H17A(0.166) H17B(0.2782)
 H17C(0.2844) H18A(0.2074) H18B(0.2601) H18C(0.3469) H19A(0.3778) H19B(0.518)
 H19C(0.4365) H20A(0.6744) H20B(0.7895) H29(0.865) H30(1.0593) H31(1.1253)
 H32(0.9991) H33(0.8056) H37A(0.8188) H37B(0.7091) H37C(0.7332) H45(0.4627)
 H47(0.6543) H49(0.6018) H50(0.687) H51(0.8157) H52(0.8632) H53(0.7772)
 H59A(0.6885) H59B(0.7949) H59C(0.8279) H60A(0.9485) H60B(0.9202) H60C(0.885)
 H61A(0.675) H61B(0.6871) H61C(0.5919) H23A(0.2096) H23B(0.2953) H23C(0.1631)
 H38A(-0.0811) H38B(0.0092) H38C(0.0224) H10A(0.0524) H10B(0.0252) H10C(-
 0.0642) H10D(0.1362) H10E(-0.0025) H10F(0.1031) H1BA(0.0555) H1BB(-0.0562)
 H1BC(0.0787) H1CA(0.0088) H1CB(0.0301) H1CC(0.1373)
 Fixed Y: H22(0.0239) H46(0.368) H54(0.3002) H2(0.1263) H3(0.2721) H5(0.3979)
 H6A(0.4447) H6B(0.3821) H7(0.3714) H10(0.308) H13(0.1901) H14A(0.2098)
 H14B(0.1381) H16A(0.1013) H16B(0.0284) H16C(0.0904) H17A(0.0913) H17B(0.0324)
 H17C(0.1101) H18A(0.3549) H18B(0.3503) H18C(0.3759) H19A(0.242) H19B(0.2439)
 H19C(0.1696) H20A(0.1978) H20B(0.2411) H29(-0.01) H30(-0.035) H31(0.0286)
 H32(0.1177) H33(0.1435) H37A(0.3809) H37B(0.4172) H37C(0.3261) H45(0.4167)
 H47(0.3562) H49(0.5113) H50(0.6256) H51(0.6246) H52(0.5079) H53(0.3931)
 H59A(0.0726) H59B(0.0156) H59C(0.0971) H60A(0.136) H60B(0.0519) H60C(0.1269)
 H61A(0.0918) H61B(0.0138) H61C(0.0788) H23A(0.4429) H23B(0.4819) H23C(0.4509)
 H38A(0.2566) H38B(0.3274) H38C(0.2772) H10A(0.3363) H10B(0.2544) H10C(0.3257)
 H10D(0.3026) H10E(0.2864) H10F(0.2308) H1BA(0.2947) H1BB(0.3527) H1BC(0.3858)
 H1CA(0.2726) H1CB(0.2305) H1CC(0.2799)
 Fixed Z: H22(-0.0365) H46(-0.5747) H54(-0.5226) H2(0.1002) H3(-0.0032)
 H5(0.2027) H6A(0.2057) H6B(0.3005) H7(0.0589) H10(-0.0727) H13(-0.3178) H14A(-
 0.1163) H14B(-0.2025) H16A(0.044) H16B(-0.0399) H16C(-0.0552) H17A(-0.2596)
 H17B(-0.2234) H17C(-0.2907) H18A(-0.2114) H18B(-0.3137) H18C(-0.1883)
 H19A(0.2898) H19B(0.301) H19C(0.2484) H20A(0.2682) H20B(0.2498) H29(0.2575)
 H30(0.2519) H31(0.1195) H32(-0.0077) H33(-0.003) H37A(-0.0194) H37B(-0.1234)
 H37C(-0.1185) H45(-0.3874) H47(-0.3082) H49(-0.3298) H50(-0.365) H51(-0.4712)
 H52(-0.5383) H53(-0.5049) H59A(-0.5912) H59B(-0.5183) H59C(-0.5603) H60A(-
 0.3543) H60B(-0.3169) H60C(-0.2602) H61A(-0.3123) H61B(-0.3764) H61C(-0.4437)
 H23A(0.041) H23B(0.1579) H23C(0.147) H38A(-0.1142) H38B(-0.106) H38C(0.0057)
 H10A(-0.4625) H10B(-0.5258) H10C(-0.5764) H10D(-0.7501) H10E(-0.7635) H10F(-
 0.6857) H1BA(-0.5371) H1BB(-0.5566) H1BC(-0.5274) H1CA(-0.8098) H1CB(-0.6899)
 H1CC(-0.7078)
;
_olex2_computing_structure_refinement_long 'ShelXL (Sheldrick, 2008)'

loop_
_space_group_symop_operation_xyz
'x, y, z'
'-x, y+1/2, -z'

loop_
_atom_site_label
_atom_site_type_symbol
_atom_site_fract_x
_atom_site_fract_y
_atom_site_fract_z
_atom_site_U_iso_or_equiv
_atom_site_adp_type
_atom_site_occupancy
_atom_site_site_symmetry_order
_atom_site_calc_flag
_atom_site_refinement_flags_posn
_atom_site_refinement_flags_occupancy
_atom_site_disorder_assembly
_atom_site_disorder_group
O21 O 0.69204(14) 0.31145(8) 0.31929(11) 0.0244(3) Uani 1 1 d . . . .
O22 O 0.49649(13) 0.05186(8) -0.07933(12) 0.0199(3) Uani 1 1 d . . . .
H22 H 0.4723 0.0239 -0.0365 0.030 Uiso 1 1 calc GR . . .
O23 O 0.28499(13) 0.36817(8) 0.16590(12) 0.0242(3) Uani 1 1 d . . . .
O24 O 0.20968(14) 0.20356(9) 0.11846(13) 0.0260(3) Uani 1 1 d . . . .
O25 O 0.64310(12) 0.14650(8) 0.07287(11) 0.0180(3) Uani 1 1 d . . . .
O27 O 0.64278(13) 0.04066(9) 0.17945(12) 0.0249(3) Uani 1 1 d . . . .
O34 O 0.68561(12) 0.29945(8) 0.06262(11) 0.0184(3) Uani 1 1 d . . . .
O36 O 0.56766(13) 0.40292(8) -0.01026(12) 0.0228(3) Uani 1 1 d . . . .
O38 O 0.08464(13) 0.22492(9) -0.10423(13) 0.0253(3) Uani 1 1 d . . . .
O42 O 0.46627(13) 0.28490(8) -0.28813(11) 0.0218(3) Uani 1 1 d . . . .
O44 O 0.34893(19) 0.26238(12) -0.47234(14) 0.0476(5) Uani 1 1 d . . . .
O46 O 0.43396(15) 0.38665(10) -0.54762(13) 0.0311(4) Uani 1 1 d . . . .
H46 H 0.3635 0.3680 -0.5747 0.047 Uiso 1 1 calc GR . . .
O56 O 0.73152(15) 0.22766(10) -0.28634(12) 0.0312(4) Uani 1 1 d . . . .
O57 O 0.73187(17) 0.18659(9) -0.46061(13) 0.0325(4) Uani 1 1 d . . . .
N54 N 0.65254(18) 0.29954(10) -0.44783(14) 0.0253(4) Uani 1 1 d . . . .
H54 H 0.6346 0.3002 -0.5226 0.030 Uiso 1 1 calc R . . .
C1 C 0.45343(18) 0.12906(11) -0.07797(16) 0.0166(4) Uani 1 1 d . . . .
C2 C 0.51414(17) 0.15932(11) 0.04796(16) 0.0160(4) Uani 1 1 d . . . .
H2 H 0.4867 0.1263 0.1002 0.019 Uiso 1 1 calc R . . .
C3 C 0.49616(17) 0.24575(11) 0.07302(15) 0.0155(4) Uani 1 1 d . . . .
H3 H 0.4641 0.2721 -0.0032 0.019 Uiso 1 1 calc R . . .
C4 C 0.61916(17) 0.28514(11) 0.14019(16) 0.0170(4) Uani 1 1 d . . . .
C5 C 0.62157(19) 0.35583(12) 0.21723(15) 0.0196(4) Uani 1 1 d . . . .
H5 H 0.6727 0.3979 0.2027 0.024 Uiso 1 1 calc R . . .
C6 C 0.50328(18) 0.38865(11) 0.22194(16) 0.0203(4) Uani 1 1 d . . . .
H6A H 0.5006 0.4447 0.2057 0.024 Uiso 1 1 calc R . . .
H6B H 0.5021 0.3821 0.3005 0.024 Uiso 1 1 calc R . . .
C7 C 0.39015(18) 0.35068(11) 0.13726(16) 0.0185(4) Uani 1 1 d . . . .
H7 H 0.3773 0.3714 0.0589 0.022 Uiso 1 1 calc R . . .
C8 C 0.40052(17) 0.26130(11) 0.13373(15) 0.0172(4) Uani 1 1 d . . . .
C9 C 0.26797(17) 0.23369(11) 0.06726(16) 0.0189(4) Uani 1 1 d . . . .
C10 C 0.20688(17) 0.25081(12) -0.06213(17) 0.0200(4) Uani 1 1 d . . . .
H10 H 0.2064 0.3080 -0.0727 0.024 Uiso 1 1 calc R . . .
C11 C 0.27531(17) 0.21537(11) -0.13239(15) 0.0181(4) Uani 1 1 d . . . .
C12 C 0.31383(17) 0.25949(12) -0.20174(16) 0.0197(4) Uani 1 1 d . . . .
C13 C 0.40300(18) 0.22330(12) -0.25069(16) 0.0194(4) Uani 1 1 d . . . .
H13 H 0.3577 0.1901 -0.3178 0.023 Uiso 1 1 calc R . . .
C14 C 0.49977(18) 0.17503(11) -0.16175(16) 0.0187(4) Uani 1 1 d . . . .
H14A H 0.5662 0.2098 -0.1163 0.022 Uiso 1 1 calc R . . .
H14B H 0.5348 0.1381 -0.2025 0.022 Uiso 1 1 calc R . . .
C15 C 0.31167(18) 0.12990(11) -0.11759(16) 0.0187(4) Uani 1 1 d . . . .
C16 C 0.26657(19) 0.08324(12) -0.03462(18) 0.0220(4) Uani 1 1 d . . . .
H16A H 0.3083 0.1013 0.0440 0.033 Uiso 1 1 calc GR . . .
H16B H 0.2842 0.0284 -0.0399 0.033 Uiso 1 1 calc GR . . .
H16C H 0.1786 0.0904 -0.0552 0.033 Uiso 1 1 calc GR . . .
C17 C 0.2549(2) 0.08698(13) -0.23349(17) 0.0246(4) Uani 1 1 d . . . .
H17A H 0.1660 0.0913 -0.2596 0.037 Uiso 1 1 calc GR . . .
H17B H 0.2782 0.0324 -0.2234 0.037 Uiso 1 1 calc GR . . .
H17C H 0.2844 0.1101 -0.2907 0.037 Uiso 1 1 calc GR . . .
C18 C 0.2790(2) 0.34235(13) -0.23137(19) 0.0273(5) Uani 1 1 d . . . .
H18A H 0.2074 0.3549 -0.2114 0.041 Uiso 1 1 calc GR . . .
H18B H 0.2601 0.3503 -0.3137 0.041 Uiso 1 1 calc GR . . .
H18C H 0.3469 0.3759 -0.1883 0.041 Uiso 1 1 calc GR . . .
C19 C 0.43644(19) 0.22600(12) 0.25412(16) 0.0212(4) Uani 1 1 d . . . .
H19A H 0.3778 0.2420 0.2898 0.032 Uiso 1 1 calc GR . . .
H19B H 0.5180 0.2439 0.3010 0.032 Uiso 1 1 calc GR . . .
H19C H 0.4365 0.1696 0.2484 0.032 Uiso 1 1 calc GR . . .
C20 C 0.70545(19) 0.24727(12) 0.24954(16) 0.0214(4) Uani 1 1 d . . . .
H20A H 0.6744 0.1978 0.2682 0.026 Uiso 1 1 calc R . . .
H20B H 0.7895 0.2411 0.2498 0.026 Uiso 1 1 calc R . . .
C26 C 0.69244(18) 0.08151(11) 0.13061(16) 0.0188(4) Uani 1 1 d . . . .
C28 C 0.81697(18) 0.06914(12) 0.12789(17) 0.0207(4) Uani 1 1 d . . . .
C29 C 0.89219(19) 0.01597(13) 0.20372(18) 0.0247(4) Uani 1 1 d . . . .
H29 H 0.8650 -0.0100 0.2575 0.030 Uiso 1 1 calc R . . .
C30 C 1.0074(2) 0.00112(14) 0.2003(2) 0.0318(5) Uani 1 1 d . . . .
H30 H 1.0593 -0.0350 0.2519 0.038 Uiso 1 1 calc R . . .
C31 C 1.0466(2) 0.03892(15) 0.1217(2) 0.0335(5) Uani 1 1 d . . . .
H31 H 1.1253 0.0286 0.1195 0.040 Uiso 1 1 calc R . . .
C32 C 0.9716(2) 0.09193(14) 0.0460(2) 0.0316(5) Uani 1 1 d . . . .
H32 H 0.9991 0.1177 -0.0077 0.038 Uiso 1 1 calc R . . .
C33 C 0.8570(2) 0.10720(12) 0.04875(19) 0.0255(4) Uani 1 1 d . . . .
H33 H 0.8056 0.1435 -0.0030 0.031 Uiso 1 1 calc R . . .
C35 C 0.65208(18) 0.36192(12) -0.00584(16) 0.0196(4) Uani 1 1 d . . . .
C37 C 0.7355(2) 0.37245(13) -0.07255(18) 0.0254(4) Uani 1 1 d . . . .
H37A H 0.8188 0.3809 -0.0194 0.038 Uiso 1 1 calc GR . . .
H37B H 0.7091 0.4172 -0.1234 0.038 Uiso 1 1 calc GR . . .
H37C H 0.7332 0.3261 -0.1185 0.038 Uiso 1 1 calc GR . . .
C43 C 0.4257(2) 0.29945(13) -0.40117(17) 0.0272(4) Uani 1 1 d . . . .
C45 C 0.4826(2) 0.37216(13) -0.42880(17) 0.0261(4) Uani 1 1 d . . . .
H45 H 0.4627 0.4167 -0.3874 0.031 Uiso 1 1 calc R . . .
C47 C 0.6213(2) 0.36559(12) -0.39281(16) 0.0238(4) Uani 1 1 d . . . .
H47 H 0.6543 0.3562 -0.3082 0.029 Uiso 1 1 calc R . . .
C48 C 0.6784(2) 0.44022(13) -0.41565(17) 0.0243(4) Uani 1 1 d . . . .
C49 C 0.6541(2) 0.51012(14) -0.3734(2) 0.0345(5) Uani 1 1 d . . . .
H49 H 0.6018 0.5113 -0.3298 0.041 Uiso 1 1 calc R . . .
C50 C 0.7051(3) 0.57828(15) -0.3940(3) 0.0414(6) Uani 1 1 d . . . .
H50 H 0.6870 0.6256 -0.3650 0.050 Uiso 1 1 calc R . . .
C51 C 0.7818(3) 0.57780(15) -0.4562(2) 0.0374(5) Uani 1 1 d . . . .
H51 H 0.8157 0.6246 -0.4712 0.045 Uiso 1 1 calc R . . .
C52 C 0.8091(2) 0.50875(14) -0.49655(19) 0.0333(5) Uani 1 1 d . . . .
H52 H 0.8632 0.5079 -0.5383 0.040 Uiso 1 1 calc R . . .
C53 C 0.7578(2) 0.44033(14) -0.47657(18) 0.0281(5) Uani 1 1 d . . . .
H53 H 0.7772 0.3931 -0.5049 0.034 Uiso 1 1 calc R . . .
C55 C 0.70832(19) 0.23683(12) -0.38818(17) 0.0228(4) Uani 1 1 d . . . .
C58 C 0.7692(3) 0.10676(14) -0.4231(2) 0.0402(6) Uani 1 1 d . . . .
C59 C 0.7702(5) 0.0698(2) -0.5329(3) 0.0799(14) Uani 1 1 d . . . .
H59A H 0.6885 0.0726 -0.5912 0.120 Uiso 1 1 calc GR . . .
H59B H 0.7949 0.0156 -0.5183 0.120 Uiso 1 1 calc GR . . .
H59C H 0.8279 0.0971 -0.5603 0.120 Uiso 1 1 calc GR . . .
C60 C 0.8911(4) 0.1052(2) -0.3307(3) 0.0699(11) Uani 1 1 d . . . .
H60A H 0.9485 0.1360 -0.3543 0.105 Uiso 1 1 calc GR . . .
H60B H 0.9202 0.0519 -0.3169 0.105 Uiso 1 1 calc GR . . .
H60C H 0.8850 0.1269 -0.2602 0.105 Uiso 1 1 calc GR . . .
C61 C 0.6722(4) 0.06950(19) -0.3856(4) 0.0688(10) Uani 1 1 d . . . .
H61A H 0.6750 0.0918 -0.3123 0.103 Uiso 1 1 calc GR . . .
H61B H 0.6871 0.0138 -0.3764 0.103 Uiso 1 1 calc GR . . .
H61C H 0.5919 0.0788 -0.4437 0.103 Uiso 1 1 calc GR . . .
C23A C 0.2343(2) 0.44170(14) 0.1247(2) 0.0350(5) Uani 1 1 d . . . .
H23A H 0.2096 0.4429 0.0410 0.053 Uiso 1 1 calc GR . . .
H23B H 0.2953 0.4819 0.1579 0.053 Uiso 1 1 calc GR . . .
H23C H 0.1631 0.4509 0.1470 0.053 Uiso 1 1 calc GR . . .
C38A C 0.0024(2) 0.27549(15) -0.0776(2) 0.0331(5) Uani 1 1 d . . . .
H38A H -0.0811 0.2566 -0.1142 0.050 Uiso 1 1 calc GR . . .
H38B H 0.0092 0.3274 -0.1060 0.050 Uiso 1 1 calc GR . . .
H38C H 0.0224 0.2772 0.0057 0.050 Uiso 1 1 calc GR . . .
O100 O 0.1697(3) 0.3861(2) -0.5843(4) 0.0779(14) Uani 0.714(6) 1 d . P A 1
C101 C 0.0965(4) 0.3337(3) -0.6096(4) 0.0486(11) Uani 0.714(6) 1 d . P A 1
C102 C 0.0207(5) 0.3105(5) -0.5371(5) 0.075(2) Uani 0.714(6) 1 d . P A 1
H10A H 0.0524 0.3363 -0.4625 0.113 Uiso 0.714(6) 1 calc GR P A 1
H10B H 0.0252 0.2544 -0.5258 0.113 Uiso 0.714(6) 1 calc GR P A 1
H10C H -0.0642 0.3257 -0.5764 0.113 Uiso 0.714(6) 1 calc GR P A 1
C103 C 0.0821(5) 0.2842(4) -0.7108(4) 0.0500(13) Uani 0.714(6) 1 d . P A 1
H10D H 0.1362 0.3026 -0.7501 0.075 Uiso 0.714(6) 1 calc GR P A 1
H10E H -0.0025 0.2864 -0.7635 0.075 Uiso 0.714(6) 1 calc GR P A 1
H10F H 0.1031 0.2308 -0.6857 0.075 Uiso 0.714(6) 1 calc GR P A 1
O1 O -0.0522(16) 0.3994(13) -0.728(3) 0.185(8) Uani 0.286(6) 1 d . P A 2
C1A C 0.004(3) 0.348(2) -0.683(5) 0.185(8) Uani 0.286(6) 1 d . P A 2
C1B C 0.022(3) 0.345(2) -0.568(4) 0.185(8) Uani 0.286(6) 1 d . P A 2
H1BA H 0.0555 0.2947 -0.5371 0.277 Uiso 0.286(6) 1 calc GR P A 2
H1BB H -0.0562 0.3527 -0.5566 0.277 Uiso 0.286(6) 1 calc GR P A 2
H1BC H 0.0787 0.3858 -0.5274 0.277 Uiso 0.286(6) 1 calc GR P A 2
C1C C 0.049(3) 0.276(3) -0.727(4) 0.185(8) Uani 0.286(6) 1 d . P A 2
H1CA H 0.0088 0.2726 -0.8098 0.277 Uiso 0.286(6) 1 calc GR P A 2
H1CB H 0.0301 0.2305 -0.6899 0.277 Uiso 0.286(6) 1 calc GR P A 2
H1CC H 0.1373 0.2799 -0.7078 0.277 Uiso 0.286(6) 1 calc GR P A 2

loop_
_atom_site_aniso_label
_atom_site_aniso_U_11
_atom_site_aniso_U_22
_atom_site_aniso_U_33
_atom_site_aniso_U_23
_atom_site_aniso_U_13
_atom_site_aniso_U_12
O21 0.0333(8) 0.0217(7) 0.0171(6) -0.0017(5) 0.0076(6) 0.0004(6)
O22 0.0266(7) 0.0148(7) 0.0232(7) -0.0008(5) 0.0150(6) 0.0016(6)
O23 0.0307(8) 0.0198(7) 0.0302(7) 0.0010(6) 0.0206(6) 0.0051(6)
O24 0.0281(8) 0.0266(8) 0.0303(7) -0.0003(6) 0.0191(6) -0.0042(6)
O25 0.0189(7) 0.0161(7) 0.0219(6) 0.0015(5) 0.0106(5) 0.0008(5)
O27 0.0269(7) 0.0224(8) 0.0285(7) 0.0062(6) 0.0135(6) 0.0013(6)
O34 0.0207(7) 0.0181(7) 0.0207(6) 0.0000(5) 0.0127(6) -0.0021(5)
O36 0.0289(8) 0.0194(7) 0.0242(7) 0.0009(6) 0.0144(6) 0.0006(6)
O38 0.0180(7) 0.0280(8) 0.0319(7) -0.0067(6) 0.0112(6) -0.0004(6)
O42 0.0288(7) 0.0228(7) 0.0173(6) 0.0028(5) 0.0124(6) -0.0015(6)
O44 0.0671(13) 0.0515(12) 0.0208(8) -0.0003(8) 0.0108(8) -0.0216(10)
O46 0.0329(8) 0.0411(10) 0.0214(7) 0.0120(6) 0.0119(6) 0.0022(7)
O56 0.0426(9) 0.0287(8) 0.0204(7) 0.0035(6) 0.0085(7) 0.0080(7)
O57 0.0530(11) 0.0214(8) 0.0241(7) 0.0021(6) 0.0148(7) 0.0111(7)
N54 0.0410(10) 0.0204(9) 0.0153(7) -0.0002(6) 0.0110(7) 0.0045(8)
C1 0.0222(9) 0.0121(9) 0.0199(9) -0.0019(7) 0.0127(8) -0.0006(7)
C2 0.0183(9) 0.0145(9) 0.0187(8) -0.0001(7) 0.0107(7) -0.0003(7)
C3 0.0193(9) 0.0144(9) 0.0158(8) -0.0008(7) 0.0101(7) -0.0018(7)
C4 0.0216(9) 0.0154(9) 0.0179(8) -0.0002(7) 0.0118(8) -0.0012(7)
C5 0.0283(10) 0.0160(9) 0.0158(8) -0.0020(7) 0.0093(7) -0.0044(8)
C6 0.0323(11) 0.0145(9) 0.0188(9) -0.0019(7) 0.0146(8) -0.0019(8)
C7 0.0257(10) 0.0166(9) 0.0185(9) 0.0001(7) 0.0142(8) 0.0005(8)
C8 0.0211(9) 0.0176(10) 0.0174(8) -0.0016(7) 0.0122(7) -0.0016(7)
C9 0.0222(9) 0.0140(9) 0.0255(9) -0.0019(7) 0.0148(8) 0.0009(7)
C10 0.0200(9) 0.0176(10) 0.0249(9) -0.0007(7) 0.0111(8) 0.0005(7)
C11 0.0180(9) 0.0192(10) 0.0175(8) -0.0026(7) 0.0067(7) -0.0009(7)
C12 0.0210(9) 0.0215(10) 0.0164(8) -0.0020(7) 0.0061(7) 0.0014(8)
C13 0.0253(10) 0.0179(9) 0.0177(8) 0.0010(7) 0.0110(8) -0.0020(8)
C14 0.0221(9) 0.0183(10) 0.0202(9) 0.0002(7) 0.0130(8) 0.0009(8)
C15 0.0225(10) 0.0168(9) 0.0202(9) -0.0022(7) 0.0116(8) -0.0009(8)
C16 0.0230(10) 0.0177(10) 0.0305(10) 0.0000(8) 0.0158(8) -0.0017(8)
C17 0.0272(10) 0.0211(10) 0.0252(10) -0.0070(8) 0.0089(8) -0.0031(8)
C18 0.0340(11) 0.0244(11) 0.0281(10) 0.0050(8) 0.0168(9) 0.0054(9)
C19 0.0301(10) 0.0183(10) 0.0204(9) 0.0002(7) 0.0154(8) -0.0013(8)
C20 0.0254(10) 0.0209(10) 0.0180(9) -0.0015(7) 0.0078(8) -0.0004(8)
C26 0.0231(10) 0.0159(10) 0.0179(8) -0.0012(7) 0.0076(8) 0.0006(7)
C28 0.0211(9) 0.0181(10) 0.0239(9) -0.0028(7) 0.0091(8) 0.0000(8)
C29 0.0274(10) 0.0221(10) 0.0230(9) -0.0010(8) 0.0067(8) 0.0006(9)
C30 0.0257(11) 0.0317(13) 0.0333(11) 0.0002(9) 0.0043(9) 0.0073(9)
C31 0.0207(10) 0.0363(13) 0.0448(13) -0.0033(10) 0.0131(10) 0.0018(9)
C32 0.0269(11) 0.0304(12) 0.0431(13) 0.0024(10) 0.0193(10) -0.0001(9)
C33 0.0259(11) 0.0210(11) 0.0323(11) 0.0031(8) 0.0135(9) 0.0015(8)
C35 0.0252(10) 0.0175(10) 0.0188(9) -0.0039(7) 0.0111(8) -0.0063(8)
C37 0.0316(11) 0.0261(11) 0.0251(10) 0.0004(8) 0.0181(9) -0.0033(9)
C43 0.0362(11) 0.0293(12) 0.0193(9) 0.0008(8) 0.0139(9) 0.0008(9)
C45 0.0384(12) 0.0256(11) 0.0187(9) 0.0042(8) 0.0152(9) 0.0053(9)
C47 0.0378(11) 0.0201(10) 0.0144(8) 0.0014(7) 0.0105(8) 0.0044(9)
C48 0.0310(11) 0.0244(11) 0.0170(9) 0.0008(8) 0.0075(8) 0.0038(9)
C49 0.0418(13) 0.0274(12) 0.0411(13) -0.0066(10) 0.0231(11) 0.0010(10)
C50 0.0515(16) 0.0220(12) 0.0564(15) -0.0049(11) 0.0260(13) 0.0015(11)
C51 0.0501(15) 0.0261(13) 0.0368(12) 0.0023(10) 0.0160(12) -0.0034(11)
C52 0.0460(13) 0.0337(13) 0.0239(10) 0.0009(9) 0.0168(10) -0.0028(11)
C53 0.0408(13) 0.0257(11) 0.0198(9) -0.0012(8) 0.0134(9) 0.0013(10)
C55 0.0253(10) 0.0216(11) 0.0220(9) -0.0001(8) 0.0088(8) -0.0010(8)
C58 0.0666(18) 0.0206(12) 0.0287(11) 0.0013(9) 0.0107(12) 0.0135(11)
C59 0.163(4) 0.0367(18) 0.0427(16) 0.0015(13) 0.039(2) 0.044(2)
C60 0.064(2) 0.052(2) 0.072(2) -0.0087(17) -0.0031(18) 0.0311(17)
C61 0.098(3) 0.0282(16) 0.080(2) 0.0023(15) 0.031(2) -0.0091(17)
C23A 0.0400(13) 0.0242(12) 0.0454(14) -0.0025(10) 0.0206(11) 0.0080(10)
C38A 0.0243(10) 0.0381(13) 0.0399(12) -0.0045(10) 0.0151(10) 0.0070(10)
O100 0.069(2) 0.052(2) 0.122(3) -0.032(2) 0.046(2) -0.0189(18)
C101 0.040(2) 0.048(3) 0.059(3) -0.0128(19) 0.0187(19) 0.0020(18)
C102 0.041(2) 0.139(6) 0.053(3) -0.047(3) 0.025(2) -0.028(3)
C103 0.055(3) 0.060(3) 0.047(2) -0.015(2) 0.033(2) -0.014(2)
O1 0.098(10) 0.140(13) 0.33(2) -0.005(15) 0.099(14) -0.007(8)
C1A 0.098(10) 0.140(13) 0.33(2) -0.005(15) 0.099(14) -0.007(8)
C1B 0.098(10) 0.140(13) 0.33(2) -0.005(15) 0.099(14) -0.007(8)
C1C 0.098(10) 0.140(13) 0.33(2) -0.005(15) 0.099(14) -0.007(8)

loop_
_atom_type_symbol
_atom_type_description
_atom_type_scat_dispersion_real
_atom_type_scat_dispersion_imag
_atom_type_scat_source
C C 0.0030 0.0010 'International Tables Vol C Tables 4.2.6.8 and 6.1.1.4'
H H 0.0000 0.0000 'International Tables Vol C Tables 4.2.6.8 and 6.1.1.4'
N N 0.0060 0.0030 'International Tables Vol C Tables 4.2.6.8 and 6.1.1.4'
O O 0.0110 0.0060 'International Tables Vol C Tables 4.2.6.8 and 6.1.1.4'

loop_
_geom_angle_atom_site_label_1
_geom_angle_atom_site_label_2
_geom_angle_atom_site_label_3
_geom_angle
C20 O21 C5 91.69(13)
C1 O22 H22 109.5
C23A O23 C7 112.81(16)
C26 O25 C2 117.48(14)
C35 O34 C4 116.72(14)
C10 O38 C38A 113.51(16)
C43 O42 C13 115.91(16)
C45 O46 H46 109.5
C55 O57 C58 120.00(17)
C47 N54 H54 119.0
C55 N54 H54 119.0
C55 N54 C47 122.10(16)
O22 C1 C2 106.58(15)
O22 C1 C14 105.29(14)
O22 C1 C15 110.25(15)
C14 C1 C2 110.89(15)
C14 C1 C15 111.52(15)
C15 C1 C2 111.98(14)
O25 C2 C1 103.75(13)
O25 C2 H2 108.8
O25 C2 C3 107.94(15)
C1 C2 H2 108.8
C3 C2 C1 118.38(15)
C3 C2 H2 108.8
C2 C3 H3 106.3
C2 C3 C8 115.34(14)
C4 C3 C2 111.45(15)
C4 C3 H3 106.3
C4 C3 C8 110.43(14)
C8 C3 H3 106.3
O34 C4 C3 109.22(14)
O34 C4 C5 112.15(15)
O34 C4 C20 108.76(15)
C3 C4 C5 119.62(15)
C20 C4 C3 119.47(16)
C20 C4 C5 85.71(14)
O21 C5 C4 90.26(14)
O21 C5 H5 110.3
O21 C5 C6 114.09(15)
C4 C5 H5 110.3
C6 C5 C4 120.03(16)
C6 C5 H5 110.3
C5 C6 H6A 108.9
C5 C6 H6B 108.9
C5 C6 C7 113.39(15)
H6A C6 H6B 107.7
C7 C6 H6A 108.9
C7 C6 H6B 108.9
O23 C7 C6 110.70(15)
O23 C7 H7 108.5
O23 C7 C8 107.50(15)
C6 C7 H7 108.5
C6 C7 C8 113.04(16)
C8 C7 H7 108.5
C7 C8 C3 105.01(14)
C7 C8 C9 104.31(15)
C9 C8 C3 115.88(15)
C19 C8 C3 113.64(15)
C19 C8 C7 111.51(15)
C19 C8 C9 106.17(15)
O24 C9 C8 119.80(17)
O24 C9 C10 119.52(18)
C10 C9 C8 120.48(15)
O38 C10 C9 111.43(15)
O38 C10 H10 107.9
O38 C10 C11 109.33(16)
C9 C10 H10 107.9
C11 C10 C9 112.30(16)
C11 C10 H10 107.9
C10 C11 C15 120.33(16)
C12 C11 C10 120.47(18)
C12 C11 C15 118.98(16)
C11 C12 C13 117.14(18)
C11 C12 C18 125.29(17)
C18 C12 C13 117.54(16)
O42 C13 C12 108.84(16)
O42 C13 H13 109.5
O42 C13 C14 107.39(15)
C12 C13 H13 109.5
C12 C13 C14 112.12(15)
C14 C13 H13 109.5
C1 C14 H14A 108.5
C1 C14 H14B 108.5
C13 C14 C1 114.95(15)
C13 C14 H14A 108.5
C13 C14 H14B 108.5
H14A C14 H14B 107.5
C11 C15 C1 105.52(15)
C11 C15 C16 116.12(15)
C11 C15 C17 109.88(16)
C16 C15 C1 111.09(16)
C16 C15 C17 103.60(16)
C17 C15 C1 110.69(15)
C15 C16 H16A 109.5
C15 C16 H16B 109.5
C15 C16 H16C 109.5
H16A C16 H16B 109.5
H16A C16 H16C 109.5
H16B C16 H16C 109.5
C15 C17 H17A 109.5
C15 C17 H17B 109.5
C15 C17 H17C 109.5
H17A C17 H17B 109.5
H17A C17 H17C 109.5
H17B C17 H17C 109.5
C12 C18 H18A 109.5
C12 C18 H18B 109.5
C12 C18 H18C 109.5
H18A C18 H18B 109.5
H18A C18 H18C 109.5
H18B C18 H18C 109.5
C8 C19 H19A 109.5
C8 C19 H19B 109.5
C8 C19 H19C 109.5
H19A C19 H19B 109.5
H19A C19 H19C 109.5
H19B C19 H19C 109.5
O21 C20 C4 91.56(14)
O21 C20 H20A 113.4
O21 C20 H20B 113.4
C4 C20 H20A 113.4
C4 C20 H20B 113.4
H20A C20 H20B 110.7
O25 C26 C28 110.41(16)
O27 C26 O25 124.33(18)
O27 C26 C28 125.23(19)
C29 C28 C26 118.32(18)
C29 C28 C33 120.12(19)
C33 C28 C26 121.51(19)
C28 C29 H29 120.2
C30 C29 C28 119.6(2)
C30 C29 H29 120.2
C29 C30 H30 120.0
C31 C30 C29 120.0(2)
C31 C30 H30 120.0
C30 C31 H31 119.8
C30 C31 C32 120.4(2)
C32 C31 H31 119.8
C31 C32 H32 120.0
C33 C32 C31 120.0(2)
C33 C32 H32 120.0
C28 C33 H33 120.1
C32 C33 C28 119.8(2)
C32 C33 H33 120.1
O34 C35 C37 110.19(17)
O36 C35 O34 123.79(16)
O36 C35 C37 126.02(19)
C35 C37 H37A 109.5
C35 C37 H37B 109.5
C35 C37 H37C 109.5
H37A C37 H37B 109.5
H37A C37 H37C 109.5
H37B C37 H37C 109.5
O42 C43 C45 111.72(18)
O44 C43 O42 124.8(2)
O44 C43 C45 123.36(19)
O46 C45 C43 109.65(18)
O46 C45 H45 108.8
O46 C45 C47 108.61(15)
C43 C45 H45 108.8
C43 C45 C47 112.14(18)
C47 C45 H45 108.8
N54 C47 C45 109.83(18)
N54 C47 H47 107.5
N54 C47 C48 112.45(16)
C45 C47 H47 107.5
C48 C47 C45 111.83(17)
C48 C47 H47 107.5
C49 C48 C47 120.41(19)
C49 C48 C53 118.0(2)
C53 C48 C47 121.53(19)
C48 C49 H49 119.6
C50 C49 C48 120.9(2)
C50 C49 H49 119.6
C49 C50 H50 119.8
C51 C50 C49 120.5(2)
C51 C50 H50 119.8
C50 C51 H51 120.3
C50 C51 C52 119.4(2)
C52 C51 H51 120.3
C51 C52 H52 119.8
C51 C52 C53 120.4(2)
C53 C52 H52 119.8
C48 C53 H53 119.6
C52 C53 C48 120.8(2)
C52 C53 H53 119.6
O56 C55 O57 126.3(2)
O56 C55 N54 124.77(19)
N54 C55 O57 108.96(16)
O57 C58 C59 101.9(2)
O57 C58 C60 111.0(2)
O57 C58 C61 109.0(2)
C59 C58 C61 110.0(3)
C60 C58 C59 112.4(3)
C60 C58 C61 112.1(3)
C58 C59 H59A 109.5
C58 C59 H59B 109.5
C58 C59 H59C 109.5
H59A C59 H59B 109.5
H59A C59 H59C 109.5
H59B C59 H59C 109.5
C58 C60 H60A 109.5
C58 C60 H60B 109.5
C58 C60 H60C 109.5
H60A C60 H60B 109.5
H60A C60 H60C 109.5
H60B C60 H60C 109.5
C58 C61 H61A 109.5
C58 C61 H61B 109.5
C58 C61 H61C 109.5
H61A C61 H61B 109.5
H61A C61 H61C 109.5
H61B C61 H61C 109.5
O23 C23A H23A 109.5
O23 C23A H23B 109.5
O23 C23A H23C 109.5
H23A C23A H23B 109.5
H23A C23A H23C 109.5
H23B C23A H23C 109.5
O38 C38A H38A 109.5
O38 C38A H38B 109.5
O38 C38A H38C 109.5
H38A C38A H38B 109.5
H38A C38A H38C 109.5
H38B C38A H38C 109.5
O100 C101 C102 123.4(4)
O100 C101 C103 120.9(4)
C103 C101 C102 115.6(4)
C101 C102 H10A 109.5
C101 C102 H10B 109.5
C101 C102 H10C 109.5
H10A C102 H10B 109.5
H10A C102 H10C 109.5
H10B C102 H10C 109.5
C101 C103 H10D 109.5
C101 C103 H10E 109.5
C101 C103 H10F 109.5
H10D C103 H10E 109.5
H10D C103 H10F 109.5
H10E C103 H10F 109.5
O1 C1A C1B 113(5)
O1 C1A C1C 133(6)
C1B C1A C1C 113(4)
C1A C1B H1BA 109.5
C1A C1B H1BB 109.5
C1A C1B H1BC 109.5
H1BA C1B H1BB 109.5
H1BA C1B H1BC 109.5
H1BB C1B H1BC 109.5
C1A C1C H1CA 109.5
C1A C1C H1CB 109.5
C1A C1C H1CC 109.5
H1CA C1C H1CB 109.5
H1CA C1C H1CC 109.5
H1CB C1C H1CC 109.5

loop_
_geom_bond_atom_site_label_1
_geom_bond_atom_site_label_2
_geom_bond_distance
O21 C5 1.468(2)
O21 C20 1.453(2)
O22 H22 0.8400
O22 C1 1.432(2)
O23 C7 1.431(2)
O23 C23A 1.424(3)
O24 C9 1.204(2)
O25 C2 1.450(2)
O25 C26 1.352(2)
O27 C26 1.207(2)
O34 C4 1.458(2)
O34 C35 1.349(2)
O36 C35 1.204(2)
O38 C10 1.416(2)
O38 C38A 1.425(2)
O42 C13 1.466(2)
O42 C43 1.342(2)
O44 C43 1.204(3)
O46 H46 0.8400
O46 C45 1.410(2)
O56 C55 1.211(2)
O57 C55 1.350(2)
O57 C58 1.477(3)
N54 H54 0.8800
N54 C47 1.445(3)
N54 C55 1.349(3)
C1 C2 1.568(3)
C1 C14 1.554(2)
C1 C15 1.560(3)
C2 H2 1.0000
C2 C3 1.559(3)
C3 H3 1.0000
C3 C4 1.550(3)
C3 C8 1.579(2)
C4 C5 1.550(3)
C4 C20 1.531(3)
C5 H5 1.0000
C5 C6 1.519(3)
C6 H6A 0.9900
C6 H6B 0.9900
C6 C7 1.525(3)
C7 H7 1.0000
C7 C8 1.555(3)
C8 C9 1.559(3)
C8 C19 1.535(3)
C9 C10 1.546(3)
C10 H10 1.0000
C10 C11 1.509(2)
C11 C12 1.344(3)
C11 C15 1.534(3)
C12 C13 1.518(3)
C12 C18 1.503(3)
C13 H13 1.0000
C13 C14 1.528(3)
C14 H14A 0.9900
C14 H14B 0.9900
C15 C16 1.543(3)
C15 C17 1.551(3)
C16 H16A 0.9800
C16 H16B 0.9800
C16 H16C 0.9800
C17 H17A 0.9800
C17 H17B 0.9800
C17 H17C 0.9800
C18 H18A 0.9800
C18 H18B 0.9800
C18 H18C 0.9800
C19 H19A 0.9800
C19 H19B 0.9800
C19 H19C 0.9800
C20 H20A 0.9900
C20 H20B 0.9900
C26 C28 1.488(3)
C28 C29 1.391(3)
C28 C33 1.396(3)
C29 H29 0.9500
C29 C30 1.391(3)
C30 H30 0.9500
C30 C31 1.382(3)
C31 H31 0.9500
C31 C32 1.388(3)
C32 H32 0.9500
C32 C33 1.382(3)
C33 H33 0.9500
C35 C37 1.500(2)
C37 H37A 0.9800
C37 H37B 0.9800
C37 H37C 0.9800
C43 C45 1.520(3)
C45 H45 1.0000
C45 C47 1.532(3)
C47 H47 1.0000
C47 C48 1.528(3)
C48 C49 1.389(3)
C48 C53 1.391(3)
C49 H49 0.9500
C49 C50 1.388(4)
C50 H50 0.9500
C50 C51 1.377(4)
C51 H51 0.9500
C51 C52 1.378(4)
C52 H52 0.9500
C52 C53 1.390(3)
C53 H53 0.9500
C58 C59 1.514(4)
C58 C60 1.489(5)
C58 C61 1.516(5)
C59 H59A 0.9800
C59 H59B 0.9800
C59 H59C 0.9800
C60 H60A 0.9800
C60 H60B 0.9800
C60 H60C 0.9800
C61 H61A 0.9800
C61 H61B 0.9800
C61 H61C 0.9800
C23A H23A 0.9800
C23A H23B 0.9800
C23A H23C 0.9800
C38A H38A 0.9800
C38A H38B 0.9800
C38A H38C 0.9800
O100 C101 1.213(6)
C101 C102 1.526(7)
C101 C103 1.485(6)
C102 H10A 0.9800
C102 H10B 0.9800
C102 H10C 0.9800
C103 H10D 0.9800
C103 H10E 0.9800
C103 H10F 0.9800
O1 C1A 1.13(4)
C1A C1B 1.38(6)
C1A C1C 1.52(6)
C1B H1BA 0.9800
C1B H1BB 0.9800
C1B H1BC 0.9800
C1C H1CA 0.9800
C1C H1CB 0.9800
C1C H1CC 0.9800

loop_
_geom_torsion_atom_site_label_1
_geom_torsion_atom_site_label_2
_geom_torsion_atom_site_label_3
_geom_torsion_atom_site_label_4
_geom_torsion
O21 C5 C6 C7 -111.03(17)
O22 C1 C2 O25 53.49(16)
O22 C1 C2 C3 173.01(14)
O22 C1 C14 C13 130.43(17)
O22 C1 C15 C11 -170.65(14)
O22 C1 C15 C16 62.70(19)
O22 C1 C15 C17 -51.8(2)
O23 C7 C8 C3 166.46(14)
O23 C7 C8 C9 44.13(18)
O23 C7 C8 C19 -70.04(19)
O24 C9 C10 O38 -1.7(3)
O24 C9 C10 C11 -124.71(19)
O25 C2 C3 C4 -12.52(18)
O25 C2 C3 C8 -139.46(15)
O25 C26 C28 C29 165.44(17)
O25 C26 C28 C33 -17.0(3)
O27 C26 C28 C29 -13.0(3)
O27 C26 C28 C33 164.6(2)
O34 C4 C5 O21 -114.98(15)
O34 C4 C5 C6 126.73(17)
O34 C4 C20 O21 118.48(15)
O38 C10 C11 C12 111.5(2)
O38 C10 C11 C15 -73.9(2)
O42 C13 C14 C1 156.82(15)
O42 C43 C45 O46 -177.79(17)
O42 C43 C45 C47 61.5(2)
O44 C43 C45 O46 -1.5(3)
O44 C43 C45 C47 -122.2(2)
O46 C45 C47 N54 -64.2(2)
O46 C45 C47 C48 61.4(2)
N54 C47 C48 C49 177.3(2)
N54 C47 C48 C53 -4.1(3)
C1 C2 C3 C4 -129.83(16)
C1 C2 C3 C8 103.22(18)
C2 O25 C26 O27 -13.3(3)
C2 O25 C26 C28 168.31(15)
C2 C1 C14 C13 -114.68(18)
C2 C1 C15 C11 70.86(18)
C2 C1 C15 C16 -55.8(2)
C2 C1 C15 C17 -170.31(16)
C2 C3 C4 O34 74.79(18)
C2 C3 C4 C5 -154.09(15)
C2 C3 C4 C20 -51.2(2)
C2 C3 C8 C7 -174.35(16)
C2 C3 C8 C9 -59.9(2)
C2 C3 C8 C19 63.5(2)
C3 C4 C5 O21 115.20(17)
C3 C4 C5 C6 -3.1(3)
C3 C4 C20 O21 -115.27(16)
C3 C8 C9 O24 139.27(18)
C3 C8 C9 C10 -45.9(2)
C4 O34 C35 O36 -4.2(3)
C4 O34 C35 C37 175.11(15)
C4 C3 C8 C7 58.20(19)
C4 C3 C8 C9 172.69(16)
C4 C3 C8 C19 -63.9(2)
C4 C5 C6 C7 -5.7(2)
C5 O21 C20 C4 -6.88(14)
C5 C4 C20 O21 6.53(14)
C5 C6 C7 O23 164.35(15)
C5 C6 C7 C8 43.7(2)
C6 C7 C8 C3 -71.06(18)
C6 C7 C8 C9 166.60(14)
C6 C7 C8 C19 52.4(2)
C7 C8 C9 O24 -105.8(2)
C7 C8 C9 C10 69.0(2)
C8 C3 C4 O34 -155.64(14)
C8 C3 C4 C5 -24.5(2)
C8 C3 C4 C20 78.3(2)
C8 C9 C10 O38 -176.51(16)
C8 C9 C10 C11 60.4(2)
C9 C10 C11 C12 -124.25(19)
C9 C10 C11 C15 50.3(2)
C10 C11 C12 C13 167.99(17)
C10 C11 C12 C18 -9.8(3)
C10 C11 C15 C1 -119.47(18)
C10 C11 C15 C16 4.1(3)
C10 C11 C15 C17 121.16(18)
C11 C12 C13 O42 -160.15(16)
C11 C12 C13 C14 -41.5(2)
C12 C11 C15 C1 55.2(2)
C12 C11 C15 C16 178.69(18)
C12 C11 C15 C17 -64.2(2)
C12 C13 C14 C1 37.3(2)
C13 O42 C43 O44 -5.6(3)
C13 O42 C43 C45 170.68(16)
C14 C1 C2 O25 -60.59(18)
C14 C1 C2 C3 58.9(2)
C14 C1 C15 C11 -54.06(19)
C14 C1 C15 C16 179.29(16)
C14 C1 C15 C17 64.8(2)
C15 C1 C2 O25 174.13(14)
C15 C1 C2 C3 -66.3(2)
C15 C1 C14 C13 10.9(2)
C15 C11 C12 C13 -6.6(3)
C15 C11 C12 C18 175.55(19)
C18 C12 C13 O42 17.8(2)
C18 C12 C13 C14 136.49(19)
C19 C8 C9 O24 12.1(2)
C19 C8 C9 C10 -173.11(16)
C20 O21 C5 C4 6.79(14)
C20 O21 C5 C6 130.17(17)
C20 C4 C5 O21 -6.46(13)
C20 C4 C5 C6 -124.76(18)
C26 O25 C2 C1 -96.91(17)
C26 O25 C2 C3 136.68(15)
C26 C28 C29 C30 177.65(19)
C26 C28 C33 C32 -177.5(2)
C28 C29 C30 C31 -0.1(3)
C29 C28 C33 C32 0.0(3)
C29 C30 C31 C32 0.1(4)
C30 C31 C32 C33 0.0(4)
C31 C32 C33 C28 0.0(4)
C33 C28 C29 C30 0.1(3)
C35 O34 C4 C3 80.01(19)
C35 O34 C4 C5 -55.0(2)
C35 O34 C4 C20 -148.02(16)
C43 O42 C13 C12 -100.89(19)
C43 O42 C13 C14 137.52(17)
C43 C45 C47 N54 57.1(2)
C43 C45 C47 C48 -177.30(16)
C45 C47 C48 C49 53.2(3)
C45 C47 C48 C53 -128.3(2)
C47 N54 C55 O56 4.1(3)
C47 N54 C55 O57 -176.71(19)
C47 C48 C49 C50 -179.8(2)
C47 C48 C53 C52 -180.0(2)
C48 C49 C50 C51 -0.5(4)
C49 C48 C53 C52 -1.4(3)
C49 C50 C51 C52 -1.0(4)
C50 C51 C52 C53 1.2(4)
C51 C52 C53 C48 0.0(4)
C53 C48 C49 C50 1.7(4)
C55 O57 C58 C59 173.3(3)
C55 O57 C58 C60 -66.8(3)
C55 O57 C58 C61 57.1(3)
C55 N54 C47 C45 -112.2(2)
C55 N54 C47 C48 122.6(2)
C58 O57 C55 O56 11.8(3)
C58 O57 C55 N54 -167.4(2)
C23A O23 C7 C6 81.9(2)
C23A O23 C7 C8 -154.20(17)
C38A O38 C10 C9 78.8(2)
C38A O38 C10 C11 -156.43(18)
